data_7251542
loop_
_publ_author_name
'Barton, Benita'
'Vorgers, Jarryd A.'
'Hosten, Eric C.'

_publ_section_title
;
 Extremely efficient host selectivity behaviour of stable
 di-(9-(p-chlorophenyl)xanthen-9-yl) peroxide towards ortho-xylene when
 crystallized from mixtures of the C8H10 aromatic fraction of crude oil
;
_journal_issue 10
_journal_name_full CrystEngComm
_journal_page_first 1658
_journal_page_last 1668
_journal_paper_doi 10.1039/D6CE00042H
_journal_volume 28
_journal_year 2026
_chemical_formula_moiety 'C38 H24 Cl2 O4, C8 H10'
_chemical_formula_sum 'C46 H34 Cl2 O4'
_chemical_formula_weight 721.63
_chemical_name_systematic
;
1(9,9'-peroxybis(9-(4-chlorophenyl)-9H-xanthene)):1(O xylene) 
;
_chemical_temperature_decomposition 486.15
_space_group_crystal_system triclinic
_space_group_IT_number 2
_space_group_name_Hall '-P 1'
_space_group_name_H-M_alt 'P -1'
_atom_sites_solution_hydrogens geom
_atom_sites_solution_primary dual
_atom_sites_solution_secondary difmap
_audit_creation_method SHELXL-2019/3
_audit_update_record
;
2025-09-30 deposited with the CCDC.	2026-02-06 downloaded from the CCDC.
;
_cell_angle_alpha 64.5859(12)
_cell_angle_beta 75.1697(12)
_cell_angle_gamma 65.7342(11)
_cell_formula_units_Z 1
_cell_length_a 9.4967(3)
_cell_length_b 9.9640(4)
_cell_length_c 11.4322(4)
_cell_measurement_reflns_used 9877
_cell_measurement_temperature 200(2)
_cell_measurement_theta_max 28.26
_cell_measurement_theta_min 2.36
_cell_volume 886.59(6)
_computing_cell_refinement 'SAINT V8.40B (Bruker AXS LLC, 2019)'
_computing_data_collection 'Bruker Instrument Service V6.2.16'
_computing_data_reduction 'SAINT V8.40B (Bruker AXS LLC, 2019)'
_computing_molecular_graphics 'Ortep-3 for Windows V2023.1 (Farrugia, 2012)'
_computing_publication_material 'PLATON (Spek, 2009) and MERCURY (Macrae, 2008)'
_computing_structure_refinement 'SHELXL-2019/3 (Sheldrick, 2015b) and ShelXle (H\"ubschle, 2011)'
_computing_structure_solution 'SHELXT-2019/3 (Sheldrick, 2015a)'
_diffrn_ambient_temperature 200(2)
_diffrn_detector 'Bruker PHOTON II 7 CCD detector'
_diffrn_detector_area_resol_mean 7.3910
_diffrn_measured_fraction_theta_full 0.998
_diffrn_measured_fraction_theta_max 0.998
_diffrn_measurement_device 'four-circle KAPPA diffractometer'
_diffrn_measurement_device_type 'Bruker D8 QUEST'
_diffrn_measurement_method '\f and \w scans'
_diffrn_radiation_monochromator graphite
_diffrn_radiation_type MoK\a
_diffrn_radiation_wavelength 0.71073
_diffrn_reflns_av_R_equivalents 0.0392
_diffrn_reflns_av_unetI/netI 0.0194
_diffrn_reflns_Laue_measured_fraction_full 0.998
_diffrn_reflns_Laue_measured_fraction_max 0.998
_diffrn_reflns_limit_h_max 12
_diffrn_reflns_limit_h_min -12
_diffrn_reflns_limit_k_max 13
_diffrn_reflns_limit_k_min -13
_diffrn_reflns_limit_l_max 15
_diffrn_reflns_limit_l_min -15
_diffrn_reflns_number 73285
_diffrn_reflns_point_group_measured_fraction_full 0.998
_diffrn_reflns_point_group_measured_fraction_max 0.998
_diffrn_reflns_theta_full 25.242
_diffrn_reflns_theta_max 28.309
_diffrn_reflns_theta_min 2.364
_diffrn_source 'sealed x-ray tube'
_diffrn_source_current 1.4
_diffrn_source_power 70
_diffrn_source_voltage 50
_exptl_absorpt_coefficient_mu 0.230
_exptl_absorpt_correction_T_max 0.7457
_exptl_absorpt_correction_T_min 0.7070
_exptl_absorpt_correction_type multi-scan
_exptl_absorpt_process_details 'SADABS V2016/2 (Krause, 2015)'
_exptl_crystal_colour colourless
_exptl_crystal_density_diffrn 1.352
_exptl_crystal_density_method 'not measured'
_exptl_crystal_description block
_exptl_crystal_F_000 376
_exptl_crystal_size_max 0.448
_exptl_crystal_size_mid 0.434
_exptl_crystal_size_min 0.337
_refine_diff_density_max 0.373
_refine_diff_density_min -0.389
_refine_diff_density_rms 0.043
_refine_ls_extinction_coef 0.029(2)
_refine_ls_extinction_expression Fc^*^=kFc[1+0.001xFc^2^\l^3^/sin(2\q)]^-1/4^
_refine_ls_extinction_method 'SHELXL-2019/2 (Sheldrick 2019)'
_refine_ls_goodness_of_fit_ref 1.067
_refine_ls_hydrogen_treatment constr
_refine_ls_matrix_type full
_refine_ls_number_parameters 262
_refine_ls_number_reflns 4408
_refine_ls_number_restraints 54
_refine_ls_restrained_S_all 1.064
_refine_ls_R_factor_all 0.0498
_refine_ls_R_factor_gt 0.0380
_refine_ls_shift/su_max 0.000
_refine_ls_shift/su_mean 0.000
_refine_ls_structure_factor_coef Fsqd
_refine_ls_weighting_details 'w=1/[\s^2^(Fo^2^)+(0.0315P)^2^+0.4626P] where P=(Fo^2^+2Fc^2^)/3'
_refine_ls_weighting_scheme calc
_refine_ls_wR_factor_gt 0.0867
_refine_ls_wR_factor_ref 0.0984
_reflns_Friedel_coverage 0.000
_reflns_number_gt 3704
_reflns_number_total 4408
_reflns_threshold_expression 'I > 2\s(I)'
_cod_data_source_file d6ce00042h2.cif
_cod_data_source_block cq177
_cod_depositor_comments 'Adding full bibliography for 7251541--7251543.cif.'
_cod_database_code 7251542
_shelx_shelxl_version_number 2019/3
_shelx_space_group_comment
;
The symmetry employed for this shelxl refinement is uniquely defined
by the following loop, which should always be used as a source of
symmetry information in preference to the above space-group names.
They are only intended as comments.
;
_shelx_estimated_absorpt_t_min 0.904
_shelx_estimated_absorpt_t_max 0.927
_exptl_absorpt_special_details 'Additional spherical absorption correction applied with mu*r =  0.20'

loop_
_space_group_symop_operation_xyz
'x, y, z'
'-x, -y, -z'

loop_
_atom_site_label
_atom_site_type_symbol
_atom_site_fract_x
_atom_site_fract_y
_atom_site_fract_z
_atom_site_U_iso_or_equiv
_atom_site_adp_type
_atom_site_occupancy
_atom_site_site_symmetry_order
_atom_site_calc_flag
_atom_site_refinement_flags_posn
_atom_site_refinement_flags_adp
_atom_site_refinement_flags_occupancy
_atom_site_disorder_assembly
_atom_site_disorder_group
Cl1 Cl 0.77845(5) -0.10848(5) 1.03668(3) 0.04565(13) Uani 1 1 d . . . . .
O1 O 0.56819(9) 0.46718(10) 0.45797(8) 0.02354(19) Uani 1 1 d . . . . .
O2 O 0.85564(12) 0.64041(11) 0.31043(10) 0.0351(2) Uani 1 1 d . . . . .
C1 C 0.70495(13) 0.43163(14) 0.51562(11) 0.0216(2) Uani 1 1 d . . . . .
C11 C 0.83178(13) 0.38045(15) 0.41570(12) 0.0240(2) Uani 1 1 d . . . . .
C12 C 0.89659(15) 0.48768(16) 0.31833(13) 0.0280(3) Uani 1 1 d . . . . .
C13 C 1.00766(17) 0.44662(19) 0.22169(14) 0.0374(3) Uani 1 1 d . . . . .
H13 H 1.051473 0.521371 0.156541 0.045 Uiso 1 1 calc R U . . .
C14 C 1.05322(18) 0.2967(2) 0.22161(15) 0.0405(3) Uani 1 1 d . . . . .
H14 H 1.128341 0.268022 0.155566 0.049 Uiso 1 1 calc R U . . .
C15 C 0.99028(17) 0.18672(18) 0.31733(15) 0.0377(3) Uani 1 1 d . . . . .
H15 H 1.022019 0.083281 0.316774 0.045 Uiso 1 1 calc R U . . .
C16 C 0.88119(16) 0.22875(16) 0.41340(13) 0.0304(3) Uani 1 1 d . . . . .
H16 H 0.839005 0.152993 0.479125 0.036 Uiso 1 1 calc R U . . .
C21 C 0.70647(14) 0.58016(14) 0.52136(12) 0.0244(2) Uani 1 1 d . . . . .
C22 C 0.77514(14) 0.67802(15) 0.41731(13) 0.0280(3) Uani 1 1 d . . . . .
C23 C 0.76704(17) 0.82240(17) 0.41376(16) 0.0380(3) Uani 1 1 d . . . . .
H23 H 0.813722 0.888166 0.340757 0.046 Uiso 1 1 calc R U . . .
C24 C 0.69061(18) 0.86874(18) 0.51728(17) 0.0414(4) Uani 1 1 d . . . . .
H24 H 0.683964 0.967266 0.515691 0.050 Uiso 1 1 calc R U . . .
C25 C 0.62337(18) 0.77214(18) 0.62372(16) 0.0392(3) Uani 1 1 d . . . . .
H25 H 0.571939 0.803908 0.695485 0.047 Uiso 1 1 calc R U . . .
C26 C 0.63086(16) 0.62972(16) 0.62586(14) 0.0314(3) Uani 1 1 d . . . . .
H26 H 0.584080 0.564449 0.699238 0.038 Uiso 1 1 calc R U . . .
C31 C 0.71725(13) 0.29639(14) 0.64805(11) 0.0226(2) Uani 1 1 d . . . . .
C32 C 0.62577(15) 0.20227(15) 0.69159(13) 0.0272(3) Uani 1 1 d . . . . .
H32 H 0.549825 0.223867 0.639554 0.033 Uiso 1 1 calc R U . . .
C33 C 0.64470(15) 0.07633(16) 0.81113(13) 0.0309(3) Uani 1 1 d . . . . .
H33 H 0.581592 0.012463 0.841225 0.037 Uiso 1 1 calc R U . . .
C34 C 0.75625(16) 0.04563(15) 0.88517(12) 0.0302(3) Uani 1 1 d . . . . .
C35 C 0.85011(16) 0.13592(17) 0.84303(13) 0.0324(3) Uani 1 1 d . . . . .
H35 H 0.927438 0.112486 0.894509 0.039 Uiso 1 1 calc R U . . .
C36 C 0.82975(15) 0.26129(16) 0.72443(12) 0.0277(3) Uani 1 1 d . . . . .
H36 H 0.893639 0.324314 0.694771 0.033 Uiso 1 1 calc R U . . .
C41 C 0.4626(3) 0.4594(3) 0.9748(3) 0.0417(7) Uani 0.5 1 d G . P A -1
C42 C 0.4318(3) 0.6166(3) 0.9540(2) 0.0337(8) Uani 0.5 1 d G . P A -1
C43 C 0.5262(3) 0.6552(3) 1.0001(3) 0.0486(8) Uani 0.5 1 d G . P A -1
H43 H 0.505125 0.762622 0.985868 0.058 Uiso 0.5 1 calc R U P A -1
C44 C 0.6514(3) 0.5368(4) 1.0672(3) 0.0655(18) Uani 0.5 1 d G . P A -1
H44 H 0.715964 0.563183 1.098792 0.079 Uiso 0.5 1 calc R U P A -1
C45 C 0.6823(3) 0.3796(3) 1.0881(3) 0.0703(12) Uani 0.5 1 d G . P A -1
H45 H 0.767855 0.298665 1.133954 0.084 Uiso 0.5 1 calc R U P A -1
C46 C 0.5878(3) 0.3410(2) 1.0419(3) 0.0562(13) Uani 0.5 1 d G . P A -1
H46 H 0.608908 0.233586 1.056192 0.067 Uiso 0.5 1 calc R U P A -1
C47 C 0.3623(8) 0.4172(8) 0.9248(7) 0.0669(16) Uani 0.5 1 d . . P A -1
H47A H 0.368140 0.467050 0.829654 0.100 Uiso 0.5 1 calc R U P A -1
H47B H 0.254685 0.454733 0.961301 0.100 Uiso 0.5 1 calc R U P A -1
H47C H 0.398263 0.301954 0.950479 0.100 Uiso 0.5 1 calc R U P A -1
C48 C 0.2974(5) 0.7484(5) 0.8806(4) 0.0584(9) Uani 0.5 1 d . . P A -1
H48A H 0.296651 0.850345 0.873212 0.088 Uiso 0.5 1 calc R U P A -1
H48B H 0.199823 0.733203 0.927619 0.088 Uiso 0.5 1 calc R U P A -1
H48C H 0.308477 0.747044 0.793470 0.088 Uiso 0.5 1 calc R U P A -1

loop_
_atom_site_aniso_label
_atom_site_aniso_U_11
_atom_site_aniso_U_22
_atom_site_aniso_U_33
_atom_site_aniso_U_23
_atom_site_aniso_U_13
_atom_site_aniso_U_12
Cl1 0.0585(3) 0.0382(2) 0.02693(18) 0.00213(14) -0.00716(16) -0.01729(17)
O1 0.0166(4) 0.0292(4) 0.0240(4) -0.0104(4) -0.0018(3) -0.0063(3)
O2 0.0378(5) 0.0296(5) 0.0329(5) -0.0076(4) 0.0069(4) -0.0170(4)
C1 0.0176(5) 0.0234(6) 0.0227(5) -0.0060(4) -0.0035(4) -0.0078(4)
C11 0.0184(5) 0.0276(6) 0.0238(6) -0.0080(5) -0.0035(4) -0.0066(5)
C12 0.0237(6) 0.0294(6) 0.0271(6) -0.0075(5) -0.0023(5) -0.0087(5)
C13 0.0312(7) 0.0453(8) 0.0306(7) -0.0116(6) 0.0047(6) -0.0154(6)
C14 0.0333(7) 0.0489(9) 0.0349(7) -0.0211(7) 0.0039(6) -0.0084(6)
C15 0.0372(8) 0.0362(8) 0.0379(8) -0.0190(6) -0.0023(6) -0.0061(6)
C16 0.0308(7) 0.0285(6) 0.0304(6) -0.0110(5) -0.0023(5) -0.0090(5)
C21 0.0205(5) 0.0240(6) 0.0279(6) -0.0075(5) -0.0051(4) -0.0074(4)
C22 0.0226(6) 0.0263(6) 0.0329(7) -0.0085(5) -0.0026(5) -0.0089(5)
C23 0.0325(7) 0.0288(7) 0.0502(9) -0.0096(6) -0.0018(6) -0.0148(6)
C24 0.0378(8) 0.0295(7) 0.0624(10) -0.0204(7) -0.0074(7) -0.0118(6)
C25 0.0395(8) 0.0372(8) 0.0465(8) -0.0224(7) -0.0038(6) -0.0113(6)
C26 0.0310(7) 0.0315(7) 0.0323(7) -0.0123(5) -0.0027(5) -0.0109(5)
C31 0.0196(5) 0.0221(6) 0.0232(6) -0.0072(5) -0.0022(4) -0.0057(4)
C32 0.0243(6) 0.0267(6) 0.0298(6) -0.0074(5) -0.0046(5) -0.0101(5)
C33 0.0291(6) 0.0260(6) 0.0335(7) -0.0066(5) 0.0000(5) -0.0121(5)
C34 0.0336(7) 0.0260(6) 0.0217(6) -0.0043(5) -0.0014(5) -0.0068(5)
C35 0.0316(7) 0.0358(7) 0.0266(6) -0.0078(5) -0.0091(5) -0.0089(6)
C36 0.0247(6) 0.0306(6) 0.0280(6) -0.0080(5) -0.0046(5) -0.0113(5)
C41 0.0482(18) 0.0519(18) 0.0315(15) -0.0211(14) 0.0126(13) -0.0270(15)
C42 0.0412(18) 0.0345(18) 0.0299(16) -0.0168(13) 0.0042(14) -0.0165(15)
C43 0.056(2) 0.062(2) 0.0436(18) -0.0263(17) 0.0052(15) -0.0334(17)
C44 0.052(3) 0.112(5) 0.048(3) -0.040(3) 0.000(2) -0.034(3)
C45 0.051(2) 0.089(3) 0.045(2) -0.020(2) -0.0089(17) -0.003(2)
C46 0.067(3) 0.040(2) 0.046(2) -0.0195(18) 0.0090(19) -0.0085(19)
C47 0.077(3) 0.091(3) 0.069(3) -0.051(3) 0.021(3) -0.057(3)
C48 0.056(2) 0.061(2) 0.050(2) -0.0196(19) -0.0084(17) -0.0115(19)

loop_
_atom_type_symbol
_atom_type_description
_atom_type_scat_dispersion_real
_atom_type_scat_dispersion_imag
_atom_type_scat_source
C C 0.0033 0.0016 'International Tables Vol C Tables 4.2.6.8 and 6.1.1.4'
H H 0.0000 0.0000 'International Tables Vol C Tables 4.2.6.8 and 6.1.1.4'
Cl Cl 0.1484 0.1585 'International Tables Vol C Tables 4.2.6.8 and 6.1.1.4'
O O 0.0106 0.0060 'International Tables Vol C Tables 4.2.6.8 and 6.1.1.4'

loop_
_exptl_crystal_face_index_h
_exptl_crystal_face_index_k
_exptl_crystal_face_index_l
_exptl_crystal_face_perp_dist
-4.00 1.00 1.00 0.1650
-4.00 -2.00 -1.00 0.2330
-4.00 -1.00 -1.00 0.2030
-4.00 -1.00 4.00 0.2350
-3.00 1.00 0.00 0.1780
-3.00 -3.00 -4.00 0.2280
-3.00 -2.00 -2.00 0.2200
-1.00 4.00 4.00 0.1170
-1.00 -1.00 -4.00 0.1820
-1.00 0.00 0.00 0.1740
-1.00 0.00 -3.00 0.1910
0.00 -1.00 -2.00 0.1740
0.00 1.00 2.00 0.1570
0.00 -2.00 -1.00 0.1690
0.00 2.00 1.00 0.1630
0.00 1.00 0.00 0.2050
0.00 1.00 -2.00 0.2020
0.00 0.00 -1.00 0.1750
0.00 0.00 1.00 0.2240
0.00 -1.00 -1.00 0.1850
0.00 -3.00 1.00 0.2190
0.00 1.00 1.00 0.0980
0.00 -1.00 -3.00 0.1630
0.00 1.00 4.00 0.1800
1.00 0.00 -4.00 0.1870
1.00 -1.00 -4.00 0.1930
1.00 0.00 4.00 0.2120
1.00 1.00 1.00 0.1290
1.00 1.00 4.00 0.1850
2.00 -4.00 -1.00 0.2030
2.00 3.00 4.00 0.1340
2.00 1.00 1.00 0.1670
3.00 2.00 0.00 0.2010
4.00 2.00 3.00 0.1670
4.00 -2.00 1.00 0.2090

loop_
_geom_angle_atom_site_label_1
_geom_angle_atom_site_label_2
_geom_angle_atom_site_label_3
_geom_angle
_geom_angle_site_symmetry_1
_geom_angle_site_symmetry_3
_geom_angle_publ_flag
C1 O1 O1 106.14(9) . 2_666 ?
C12 O2 C22 118.34(10) . . ?
O1 C1 C21 110.17(9) . . ?
O1 C1 C11 100.39(9) . . ?
C21 C1 C11 110.52(10) . . ?
O1 C1 C31 111.22(9) . . ?
C21 C1 C31 112.86(10) . . ?
C11 C1 C31 111.01(10) . . ?
C12 C11 C16 117.69(12) . . ?
C12 C11 C1 120.32(11) . . ?
C16 C11 C1 121.90(11) . . ?
O2 C12 C11 122.64(11) . . ?
O2 C12 C13 115.65(12) . . ?
C11 C12 C13 121.71(13) . . ?
C14 C13 C12 119.23(14) . . ?
C14 C13 H13 120.4 . . ?
C12 C13 H13 120.4 . . ?
C13 C14 C15 120.53(13) . . ?
C13 C14 H14 119.7 . . ?
C15 C14 H14 119.7 . . ?
C16 C15 C14 119.58(14) . . ?
C16 C15 H15 120.2 . . ?
C14 C15 H15 120.2 . . ?
C15 C16 C11 121.27(13) . . ?
C15 C16 H16 119.4 . . ?
C11 C16 H16 119.4 . . ?
C22 C21 C26 117.52(12) . . ?
C22 C21 C1 120.17(11) . . ?
C26 C21 C1 122.17(11) . . ?
O2 C22 C21 122.86(12) . . ?
O2 C22 C23 115.19(12) . . ?
C21 C22 C23 121.95(13) . . ?
C24 C23 C22 119.22(14) . . ?
C24 C23 H23 120.4 . . ?
C22 C23 H23 120.4 . . ?
C23 C24 C25 120.18(13) . . ?
C23 C24 H24 119.9 . . ?
C25 C24 H24 119.9 . . ?
C26 C25 C24 120.18(14) . . ?
C26 C25 H25 119.9 . . ?
C24 C25 H25 119.9 . . ?
C25 C26 C21 120.94(13) . . ?
C25 C26 H26 119.5 . . ?
C21 C26 H26 119.5 . . ?
C32 C31 C36 119.00(11) . . ?
C32 C31 C1 122.28(11) . . ?
C36 C31 C1 118.63(11) . . ?
C31 C32 C33 120.42(12) . . ?
C31 C32 H32 119.8 . . ?
C33 C32 H32 119.8 . . ?
C34 C33 C32 119.14(12) . . ?
C34 C33 H33 120.4 . . ?
C32 C33 H33 120.4 . . ?
C33 C34 C35 121.47(12) . . ?
C33 C34 Cl1 119.77(11) . . ?
C35 C34 Cl1 118.75(11) . . ?
C34 C35 C36 118.90(12) . . ?
C34 C35 H35 120.5 . . ?
C36 C35 H35 120.5 . . ?
C35 C36 C31 121.05(12) . . ?
C35 C36 H36 119.5 . . ?
C31 C36 H36 119.5 . . ?
C42 C41 C46 120.0 . . ?
C42 C41 C47 120.3(3) . . ?
C46 C41 C47 119.7(3) . . ?
C41 C42 C43 120.0 . . ?
C41 C42 C48 121.4(2) . . ?
C43 C42 C48 118.6(2) . . ?
C44 C43 C42 120.0 . . ?
C44 C43 H43 120.0 . . ?
C42 C43 H43 120.0 . . ?
C43 C44 C45 120.0 . . ?
C43 C44 H44 120.0 . . ?
C45 C44 H44 120.0 . . ?
C46 C45 C44 120.0 . . ?
C46 C45 H45 120.0 . . ?
C44 C45 H45 120.0 . . ?
C45 C46 C41 120.0 . . ?
C45 C46 H46 120.0 . . ?
C41 C46 H46 120.0 . . ?
C41 C47 H47A 109.5 . . ?
C41 C47 H47B 109.5 . . ?
H47A C47 H47B 109.5 . . ?
C41 C47 H47C 109.5 . . ?
H47A C47 H47C 109.5 . . ?
H47B C47 H47C 109.5 . . ?
C42 C48 H48A 109.5 . . ?
C42 C48 H48B 109.5 . . ?
H48A C48 H48B 109.5 . . ?
C42 C48 H48C 109.5 . . ?
H48A C48 H48C 109.5 . . ?
H48B C48 H48C 109.5 . . ?

loop_
_geom_bond_atom_site_label_1
_geom_bond_atom_site_label_2
_geom_bond_distance
_geom_bond_site_symmetry_2
_geom_bond_publ_flag
Cl1 C34 1.7437(13) . ?
O1 C1 1.4513(13) . ?
O1 O1 1.4949(16) 2_666 ?
O2 C12 1.3744(16) . ?
O2 C22 1.3774(16) . ?
C1 C21 1.5153(17) . ?
C1 C11 1.5187(16) . ?
C1 C31 1.5270(16) . ?
C11 C12 1.3887(18) . ?
C11 C16 1.3965(18) . ?
C12 C13 1.3919(19) . ?
C13 C14 1.374(2) . ?
C13 H13 0.9500 . ?
C14 C15 1.389(2) . ?
C14 H14 0.9500 . ?
C15 C16 1.3823(19) . ?
C15 H15 0.9500 . ?
C16 H16 0.9500 . ?
C21 C22 1.3860(18) . ?
C21 C26 1.4009(18) . ?
C22 C23 1.3920(19) . ?
C23 C24 1.376(2) . ?
C23 H23 0.9500 . ?
C24 C25 1.385(2) . ?
C24 H24 0.9500 . ?
C25 C26 1.381(2) . ?
C25 H25 0.9500 . ?
C26 H26 0.9500 . ?
C31 C32 1.3891(17) . ?
C31 C36 1.3908(17) . ?
C32 C33 1.3940(18) . ?
C32 H32 0.9500 . ?
C33 C34 1.379(2) . ?
C33 H33 0.9500 . ?
C34 C35 1.380(2) . ?
C35 C36 1.3850(18) . ?
C35 H35 0.9500 . ?
C36 H36 0.9500 . ?
C41 C42 1.3900 . ?
C41 C46 1.3900 . ?
C41 C47 1.493(6) . ?
C42 C43 1.3900 . ?
C42 C48 1.510(5) . ?
C43 C44 1.3900 . ?
C43 H43 0.9500 . ?
C44 C45 1.3900 . ?
C44 H44 0.9500 . ?
C45 C46 1.3900 . ?
C45 H45 0.9500 . ?
C46 H46 0.9500 . ?
C47 H47A 0.9800 . ?
C47 H47B 0.9800 . ?
C47 H47C 0.9800 . ?
C48 H48A 0.9800 . ?
C48 H48B 0.9800 . ?
C48 H48C 0.9800 . ?

loop_
_geom_hbond_atom_site_label_D
_geom_hbond_atom_site_label_H
_geom_hbond_atom_site_label_A
_geom_hbond_distance_DH
_geom_hbond_distance_HA
_geom_hbond_distance_DA
_geom_hbond_angle_DHA
_geom_hbond_site_symmetry_A
_geom_hbond_publ_flag
C32 H32 O1 0.95 2.46 2.8124(15) 102 . yes
C36 H36 O2 0.95 2.53 3.3919(16) 151 2_766 yes

loop_
_geom_torsion_atom_site_label_1
_geom_torsion_atom_site_label_2
_geom_torsion_atom_site_label_3
_geom_torsion_atom_site_label_4
_geom_torsion
_geom_torsion_site_symmetry_1
_geom_torsion_site_symmetry_2
_geom_torsion_site_symmetry_3
_geom_torsion_site_symmetry_4
_geom_torsion_publ_flag
O1 O1 C1 C21 -58.86(12) 2_666 . . . ?
O1 O1 C1 C11 -175.41(10) 2_666 . . . ?
O1 O1 C1 C31 67.06(12) 2_666 . . . ?
O1 C1 C11 C12 96.37(12) . . . . ?
C21 C1 C11 C12 -19.93(15) . . . . ?
C31 C1 C11 C12 -145.95(11) . . . . ?
O1 C1 C11 C16 -80.00(13) . . . . ?
C21 C1 C11 C16 163.71(11) . . . . ?
C31 C1 C11 C16 37.69(15) . . . . ?
C22 O2 C12 C11 14.96(18) . . . . ?
C22 O2 C12 C13 -165.24(12) . . . . ?
C16 C11 C12 O2 179.43(12) . . . . ?
C1 C11 C12 O2 2.91(19) . . . . ?
C16 C11 C12 C13 -0.36(19) . . . . ?
C1 C11 C12 C13 -176.88(12) . . . . ?
O2 C12 C13 C14 -179.04(13) . . . . ?
C11 C12 C13 C14 0.8(2) . . . . ?
C12 C13 C14 C15 -0.5(2) . . . . ?
C13 C14 C15 C16 -0.1(2) . . . . ?
C14 C15 C16 C11 0.5(2) . . . . ?
C12 C11 C16 C15 -0.3(2) . . . . ?
C1 C11 C16 C15 176.18(12) . . . . ?
O1 C1 C21 C22 -88.80(13) . . . . ?
C11 C1 C21 C22 21.24(15) . . . . ?
C31 C1 C21 C22 146.21(11) . . . . ?
O1 C1 C21 C26 86.76(14) . . . . ?
C11 C1 C21 C26 -163.20(11) . . . . ?
C31 C1 C21 C26 -38.23(15) . . . . ?
C12 O2 C22 C21 -13.55(18) . . . . ?
C12 O2 C22 C23 166.54(12) . . . . ?
C26 C21 C22 O2 178.52(12) . . . . ?
C1 C21 C22 O2 -5.71(18) . . . . ?
C26 C21 C22 C23 -1.58(19) . . . . ?
C1 C21 C22 C23 174.19(12) . . . . ?
O2 C22 C23 C24 -179.14(13) . . . . ?
C21 C22 C23 C24 1.0(2) . . . . ?
C22 C23 C24 C25 0.3(2) . . . . ?
C23 C24 C25 C26 -0.9(2) . . . . ?
C24 C25 C26 C21 0.2(2) . . . . ?
C22 C21 C26 C25 1.00(19) . . . . ?
C1 C21 C26 C25 -174.68(12) . . . . ?
O1 C1 C31 C32 12.01(16) . . . . ?
C21 C1 C31 C32 136.43(12) . . . . ?
C11 C1 C31 C32 -98.87(13) . . . . ?
O1 C1 C31 C36 -171.49(10) . . . . ?
C21 C1 C31 C36 -47.07(15) . . . . ?
C11 C1 C31 C36 77.63(14) . . . . ?
C36 C31 C32 C33 1.15(19) . . . . ?
C1 C31 C32 C33 177.63(12) . . . . ?
C31 C32 C33 C34 -0.5(2) . . . . ?
C32 C33 C34 C35 -0.5(2) . . . . ?
C32 C33 C34 Cl1 178.48(10) . . . . ?
C33 C34 C35 C36 0.9(2) . . . . ?
Cl1 C34 C35 C36 -178.15(11) . . . . ?
C34 C35 C36 C31 -0.2(2) . . . . ?
C32 C31 C36 C35 -0.80(19) . . . . ?
C1 C31 C36 C35 -177.41(12) . . . . ?
C46 C41 C42 C43 0.0 . . . . ?
C47 C41 C42 C43 -179.6(4) . . . . ?
C46 C41 C42 C48 179.6(3) . . . . ?
C47 C41 C42 C48 -0.1(4) . . . . ?
C41 C42 C43 C44 0.0 . . . . ?
C48 C42 C43 C44 -179.6(3) . . . . ?
C42 C43 C44 C45 0.0 . . . . ?
C43 C44 C45 C46 0.0 . . . . ?
C44 C45 C46 C41 0.0 . . . . ?
C42 C41 C46 C45 0.0 . . . . ?
C47 C41 C46 C45 179.6(4) . . . . ?
